data_2244236
loop_
_publ_author_name
'Laban, Uro&#x161;'
'Naeem, Marilyn'
'Chadeayne, Andrew R.'
'Golen, James A.'
'Manke, David R.'

_publ_section_title
;
 Synthesis and structure of 4-hy-droxy-<i>N</i>-iso-propyl-tryptamine
 (4-HO-NiPT) and its precursors.
;
_journal_coeditor_code HB8057
_journal_issue 'Pt 4'
_journal_name_full 'Acta crystallographica. Section E, Crystallographic communications'
_journal_page_first 280
_journal_page_last 286
_journal_paper_doi 10.1107/S2056989023002098
_journal_volume 79
_journal_year 2023
_chemical_formula_iupac 'C20 H20 N2 O3'
_chemical_formula_moiety 'C20 H20 N2 O3'
_chemical_formula_sum 'C20 H20 N2 O3'
_chemical_formula_weight 336.38
_chemical_name_common
;
<i>N</i>-Isopropyl-4-benzyloxy-3-indoleglyoxylamide
;
_chemical_name_systematic
;
2-[4-(Benzyloxy)-1<i>H</i>-indol-3-yl]-2-oxo-<i>N</i>-(propan-2-yl)acetamide
;
_space_group_crystal_system orthorhombic
_space_group_IT_number 33
_space_group_name_Hall 'P 2c -2n'
_space_group_name_H-M_alt 'P n a 21'
_atom_sites_solution_hydrogens mixed
_audit_creation_method
;
Olex2 1.3
(compiled 2020.11.12 svn.r5f609507 for OlexSys, GUI svn.r6408)
;
_cell_angle_alpha 90
_cell_angle_beta 90
_cell_angle_gamma 90
_cell_formula_units_Z 8
_cell_length_a 16.4230(13)
_cell_length_b 6.5609(4)
_cell_length_c 33.469(2)
_cell_measurement_reflns_used 9851
_cell_measurement_temperature 300(2)
_cell_measurement_theta_max 23.92
_cell_measurement_theta_min 2.55
_cell_volume 3606.3(4)
_computing_cell_refinement
;
SAINT (Bruker, 2021)
;
_computing_data_collection
;
APEX4 (Bruker, 2021)
;
_computing_data_reduction
;
SAINT (Bruker, 2021)
;
_computing_molecular_graphics
;
OLEX2 (Dolomanov <i>et al.</i>,  2009)
;
_computing_publication_material
;
OLEX2 (Dolomanov <i>et al.</i>,  2009)
;
_computing_structure_refinement
;
SHELXL2018 (Sheldrick, 2015b)
;
_computing_structure_solution
;
SHELXT2014 (Sheldrick, 2015a)
;
_diffrn_ambient_temperature 300.15
_diffrn_measured_fraction_theta_full 0.999
_diffrn_measured_fraction_theta_max 0.999
_diffrn_measurement_device_type 'Bruker D8 Venture CMOS'
_diffrn_measurement_method '\f and \w scans'
_diffrn_radiation_type MoK\a
_diffrn_radiation_wavelength 0.71073
_diffrn_reflns_av_R_equivalents 0.0371
_diffrn_reflns_av_unetI/netI 0.0254
_diffrn_reflns_limit_h_max 19
_diffrn_reflns_limit_h_min -19
_diffrn_reflns_limit_k_max 7
_diffrn_reflns_limit_k_min -7
_diffrn_reflns_limit_l_max 40
_diffrn_reflns_limit_l_min -40
_diffrn_reflns_number 48212
_diffrn_reflns_theta_full 25.242
_diffrn_reflns_theta_max 25.347
_diffrn_reflns_theta_min 2.554
_diffrn_source_current 30.0
_diffrn_source_power 1.5
_diffrn_source_voltage 50.0
_diffrn_standards_number 0
_exptl_absorpt_coefficient_mu 0.084
_exptl_absorpt_correction_T_max 0.7454
_exptl_absorpt_correction_T_min 0.6942
_exptl_absorpt_correction_type multi-scan
_exptl_absorpt_process_details
;
(SADABS; Bruker, 2021)
;
_exptl_crystal_colour brown
_exptl_crystal_density_diffrn 1.239
_exptl_crystal_description block
_exptl_crystal_F_000 1424
_exptl_crystal_size_max 0.34
_exptl_crystal_size_mid 0.30
_exptl_crystal_size_min 0.08
_refine_diff_density_max 0.173
_refine_diff_density_min -0.152
_refine_ls_abs_structure_details
;
 Refined as an inversion twin
;
_refine_ls_abs_structure_Flack 0.1(18)
_refine_ls_extinction_method none
_refine_ls_goodness_of_fit_ref 1.039
_refine_ls_hydrogen_treatment mixed
_refine_ls_matrix_type full
_refine_ls_number_parameters 468
_refine_ls_number_reflns 6584
_refine_ls_number_restraints 4
_refine_ls_restrained_S_all 1.039
_refine_ls_R_factor_all 0.0612
_refine_ls_R_factor_gt 0.0461
_refine_ls_shift/su_max 0.000
_refine_ls_shift/su_mean 0.000
_refine_ls_structure_factor_coef Fsqd
_refine_ls_weighting_details 'w=1/[\s^2^(Fo^2^)+(0.0416P)^2^+1.3827P] where P=(Fo^2^+2Fc^2^)/3'
_refine_ls_weighting_scheme calc
_refine_ls_wR_factor_gt 0.1074
_refine_ls_wR_factor_ref 0.1172
_reflns_number_gt 5295
_reflns_number_total 6584
_reflns_threshold_expression 'I > 2\s(I)'
_cod_data_source_file hb8057sup1.cif
_cod_data_source_block 2
_cod_depositor_comments 'Adding full bibliography for 2244235--2244238.cif.'
_cod_original_cell_volume 3606.2(4)
_cod_database_code 2244236
_cod_database_fobs_code 2244236
_shelx_space_group_comment
;
The symmetry employed for this shelxl refinement is uniquely defined
by the following loop, which should always be used as a source of
symmetry information in preference to the above space-group names.
They are only intended as comments.
;
_shelx_estimated_absorpt_t_min 0.972
_shelx_estimated_absorpt_t_max 0.993

loop_
_space_group_symop_operation_xyz
'x, y, z'
'-x, -y, z+1/2'
'x+1/2, -y+1/2, z'
'-x+1/2, y+1/2, z+1/2'

loop_
_atom_site_type_symbol
_atom_site_label
_atom_site_fract_x
_atom_site_fract_y
_atom_site_fract_z
_atom_site_U_iso_or_equiv
_atom_site_adp_type
_atom_site_calc_flag
_atom_site_occupancy
_atom_site_disorder_assembly
_atom_site_disorder_group
O O1 0.5240(2) 0.4291(5) 0.63818(8) 0.0793(10) Uani d 1 . .
O O2 0.4162(2) 0.2561(6) 0.55613(9) 0.0768(10) Uani d 1 . .
O O3 0.58588(18) 0.8372(5) 0.63145(7) 0.0597(8) Uani d 1 . .
N N1 0.6357(2) 0.4857(7) 0.51462(11) 0.0679(11) Uani d 1 . .
H H1 0.654322 0.447962 0.491765 0.081 Uiso calc 1 . .
N N2 0.4109(2) 0.1572(6) 0.62014(11) 0.0657(10) Uani d 1 . .
C C1 0.5799(3) 0.3846(8) 0.53570(13) 0.0636(11) Uani d 1 . .
H H1A 0.554698 0.264721 0.527535 0.076 Uiso calc 1 . .
C C2 0.6597(3) 0.6615(8) 0.53495(12) 0.0589(11) Uani d 1 . .
C C3 0.7126(3) 0.8123(10) 0.52259(15) 0.0748(15) Uani d 1 . .
H H3 0.739396 0.805187 0.498151 0.090 Uiso calc 1 . .
C C4 0.7236(3) 0.9720(9) 0.54802(14) 0.0741(14) Uani d 1 . .
H H4 0.758745 1.076869 0.540825 0.089 Uiso calc 1 . .
C C5 0.6830(3) 0.9818(8) 0.58479(12) 0.0612(11) Uani d 1 . .
H H5 0.692192 1.092406 0.601560 0.073 Uiso calc 1 . .
C C6 0.6296(2) 0.8310(6) 0.59669(11) 0.0492(10) Uani d 1 . .
C C7 0.6170(2) 0.6621(6) 0.57142(11) 0.0487(9) Uani d 1 . .
C C8 0.5648(3) 0.4837(6) 0.57149(11) 0.0502(9) Uani d 1 . .
C C9 0.5135(3) 0.4002(6) 0.60271(11) 0.0523(10) Uani d 1 . .
C C10 0.4423(3) 0.2625(6) 0.59046(12) 0.0538(10) Uani d 1 . .
C C11 0.3443(3) 0.0112(7) 0.61586(14) 0.0683(12) Uani d 1 . .
H H11 0.310596 0.052903 0.593100 0.082 Uiso calc 1 . .
C C12 0.2927(4) 0.0139(12) 0.6525(2) 0.120(3) Uani d 1 . .
H H12A 0.246303 -0.072908 0.648646 0.180 Uiso calc 1 . .
H H12B 0.274682 0.150566 0.657642 0.180 Uiso calc 1 . .
H H12C 0.323935 -0.034373 0.674832 0.180 Uiso calc 1 . .
C C13 0.3778(4) -0.1934(10) 0.6075(3) 0.137(3) Uani d 1 . .
H H13A 0.333875 -0.287603 0.603218 0.205 Uiso calc 1 . .
H H13B 0.409957 -0.237864 0.629772 0.205 Uiso calc 1 . .
H H13C 0.411226 -0.187746 0.583979 0.205 Uiso calc 1 . .
C C14 0.6120(3) 0.9724(7) 0.66161(12) 0.0606(11) Uani d 1 . .
H H14A 0.611897 1.110978 0.651536 0.073 Uiso calc 1 . .
H H14B 0.667060 0.938485 0.669739 0.073 Uiso calc 1 . .
C C15 0.5556(3) 0.9555(7) 0.69666(12) 0.0569(10) Uani d 1 . .
C C16 0.5345(3) 1.1282(8) 0.71718(14) 0.0739(13) Uani d 1 . .
H H16 0.554437 1.254255 0.709074 0.089 Uiso calc 1 . .
C C17 0.4829(4) 1.1146(11) 0.75046(16) 0.0929(19) Uani d 1 . .
H H17 0.468398 1.231677 0.764431 0.112 Uiso calc 1 . .
C C18 0.4540(4) 0.9305(12) 0.76219(16) 0.0919(18) Uani d 1 . .
H H18 0.420685 0.921799 0.784579 0.110 Uiso calc 1 . .
C C19 0.4728(4) 0.7627(11) 0.74217(16) 0.0945(19) Uani d 1 . .
H H19 0.452191 0.637347 0.750308 0.113 Uiso calc 1 . .
C C20 0.5232(4) 0.7744(9) 0.70914(17) 0.0851(16) Uani d 1 . .
H H20 0.535284 0.656109 0.695042 0.102 Uiso calc 1 . .
O O4 0.2897(2) 0.4332(5) 0.36366(8) 0.0784(10) Uani d 1 . .
O O5 0.1974(2) 0.2158(6) 0.44698(10) 0.0901(11) Uani d 1 . .
O O6 0.35700(18) 0.8328(5) 0.36871(8) 0.0625(8) Uani d 1 . .
N N3 0.4045(3) 0.4959(7) 0.48712(12) 0.0727(12) Uani d 1 . .
N N4 0.1780(3) 0.1631(6) 0.38136(12) 0.0727(11) Uani d 1 . .
C C21 0.3495(3) 0.3903(8) 0.46630(13) 0.0644(12) Uani d 1 . .
H H21 0.324853 0.270395 0.474817 0.077 Uiso calc 1 . .
C C22 0.4279(3) 0.6671(8) 0.46657(13) 0.0617(12) Uani d 1 . .
C C23 0.4817(3) 0.8206(10) 0.47795(14) 0.0741(14) Uani d 1 . .
H H23 0.507633 0.817635 0.502655 0.089 Uiso calc 1 . .
C C24 0.4950(3) 0.9755(9) 0.45151(15) 0.0779(14) Uani d 1 . .
H H24 0.531739 1.078188 0.458057 0.093 Uiso calc 1 . .
C C25 0.4543(3) 0.9828(8) 0.41458(13) 0.0658(12) Uani d 1 . .
H H25 0.464119 1.090643 0.397189 0.079 Uiso calc 1 . .
C C26 0.4000(3) 0.8317(7) 0.40384(12) 0.0537(10) Uani d 1 . .
C C27 0.3857(2) 0.6662(7) 0.42979(11) 0.0521(10) Uani d 1 . .
C C28 0.3347(3) 0.4858(7) 0.43015(11) 0.0557(11) Uani d 1 . .
C C29 0.2838(3) 0.3987(7) 0.39941(12) 0.0602(11) Uani d 1 . .
C C30 0.2157(3) 0.2463(7) 0.41220(13) 0.0630(12) Uani d 1 . .
C C31 0.1127(3) 0.0105(8) 0.38476(16) 0.0762(14) Uani d 1 . .
H H31 0.079731 0.044781 0.408215 0.091 Uiso calc 1 . .
C C32 0.1477(4) -0.1950(10) 0.3911(3) 0.132(3) Uani d 1 . .
H H32A 0.105164 -0.288177 0.398326 0.198 Uiso calc 1 . .
H H32B 0.187428 -0.189390 0.412091 0.198 Uiso calc 1 . .
H H32C 0.173287 -0.240602 0.366869 0.198 Uiso calc 1 . .
C C33 0.0584(4) 0.0240(12) 0.3481(2) 0.118(2) Uani d 1 . .
H H33A 0.014535 -0.071859 0.350550 0.176 Uiso calc 1 . .
H H33B 0.089728 -0.007008 0.324646 0.176 Uiso calc 1 . .
H H33C 0.036669 0.159366 0.345916 0.176 Uiso calc 1 . .
C C34 0.3794(3) 0.9784(7) 0.33933(13) 0.0627(11) Uani d 1 . .
H H34A 0.435266 0.955549 0.331010 0.075 Uiso calc 1 . .
H H34B 0.375553 1.114783 0.350360 0.075 Uiso calc 1 . .
C C35 0.3235(3) 0.9582(7) 0.30415(12) 0.0569(10) Uani d 1 . .
C C36 0.2928(4) 0.7746(8) 0.29169(16) 0.0822(16) Uani d 1 . .
H H36 0.305948 0.656060 0.305515 0.099 Uiso calc 1 . .
C C37 0.2430(4) 0.7651(11) 0.25894(19) 0.102(2) Uani d 1 . .
H H37 0.223112 0.639073 0.250766 0.122 Uiso calc 1 . .
C C38 0.2219(4) 0.9337(13) 0.23815(16) 0.0936(19) Uani d 1 . .
H H38 0.188330 0.924009 0.215841 0.112 Uiso calc 1 . .
C C39 0.2504(4) 1.1171(10) 0.25040(16) 0.0881(17) Uani d 1 . .
H H39 0.235846 1.234867 0.236685 0.106 Uiso calc 1 . .
C C40 0.3017(3) 1.1296(8) 0.28350(14) 0.0709(13) Uani d 1 . .
H H40 0.321249 1.255985 0.291639 0.085 Uiso calc 1 . .
H H2 0.433(2) 0.187(7) 0.6439(7) 0.057(12) Uiso d 1 . .
H H4A 0.199(3) 0.184(8) 0.3569(8) 0.091(17) Uiso d 1 . .
H H3A 0.420(3) 0.448(7) 0.5101(8) 0.086(16) Uiso d 1 . .

loop_
_atom_site_aniso_label
_atom_site_aniso_U_11
_atom_site_aniso_U_22
_atom_site_aniso_U_33
_atom_site_aniso_U_12
_atom_site_aniso_U_13
_atom_site_aniso_U_23
O1 0.131(3) 0.071(2) 0.0366(16) -0.029(2) -0.0051(17) 0.0044(14)
O2 0.091(2) 0.097(2) 0.0430(17) -0.019(2) -0.0148(16) 0.0155(16)
O3 0.0653(17) 0.0731(19) 0.0406(15) -0.0187(15) 0.0093(13) -0.0113(14)
N1 0.065(2) 0.094(3) 0.045(2) 0.013(2) 0.0100(18) -0.014(2)
N2 0.082(3) 0.070(2) 0.046(2) -0.016(2) -0.0082(19) 0.0055(18)
C1 0.067(3) 0.072(3) 0.051(2) 0.011(2) 0.000(2) -0.010(2)
C2 0.049(2) 0.084(3) 0.043(2) 0.013(2) 0.0008(19) -0.002(2)
C3 0.056(3) 0.115(4) 0.054(3) -0.001(3) 0.017(2) 0.001(3)
C4 0.059(3) 0.101(4) 0.063(3) -0.012(3) 0.015(2) 0.008(3)
C5 0.058(3) 0.071(3) 0.055(3) -0.004(2) 0.009(2) 0.002(2)
C6 0.044(2) 0.064(3) 0.040(2) 0.0053(19) 0.0027(17) 0.0007(19)
C7 0.045(2) 0.066(3) 0.035(2) 0.0082(19) -0.0007(16) 0.0049(18)
C8 0.057(2) 0.059(2) 0.0351(18) 0.010(2) -0.0030(17) -0.0009(18)
C9 0.078(3) 0.044(2) 0.035(2) 0.002(2) -0.0022(19) 0.0018(17)
C10 0.069(3) 0.050(2) 0.043(2) 0.006(2) -0.0006(19) 0.0052(17)
C11 0.071(3) 0.076(3) 0.058(3) -0.013(2) -0.005(2) 0.006(2)
C12 0.119(5) 0.144(6) 0.096(5) -0.051(5) 0.019(4) -0.003(4)
C13 0.097(5) 0.082(4) 0.232(10) -0.016(4) -0.025(6) -0.044(5)
C14 0.060(3) 0.069(3) 0.052(3) -0.004(2) 0.004(2) -0.009(2)
C15 0.056(2) 0.070(3) 0.045(2) 0.000(2) -0.0023(19) -0.006(2)
C16 0.099(4) 0.074(3) 0.049(3) 0.012(3) -0.003(2) -0.001(2)
C17 0.116(5) 0.109(5) 0.053(3) 0.048(4) 0.005(3) -0.015(3)
C18 0.083(4) 0.137(6) 0.056(3) 0.000(4) 0.013(3) 0.006(4)
C19 0.125(5) 0.104(5) 0.054(3) -0.039(4) 0.016(3) -0.003(3)
C20 0.106(4) 0.082(4) 0.068(3) -0.022(3) 0.014(3) -0.017(3)
O4 0.129(3) 0.0681(19) 0.0376(16) -0.025(2) 0.0117(17) 0.0062(15)
O5 0.102(3) 0.117(3) 0.051(2) -0.014(2) 0.0224(18) 0.0188(19)
O6 0.0669(19) 0.0725(19) 0.0483(17) -0.0109(15) -0.0070(13) 0.0182(14)
N3 0.070(2) 0.102(3) 0.046(2) 0.028(2) 0.005(2) 0.016(2)
N4 0.093(3) 0.073(3) 0.051(2) -0.010(2) 0.015(2) 0.009(2)
C21 0.068(3) 0.078(3) 0.048(2) 0.019(2) 0.012(2) 0.014(2)
C22 0.058(3) 0.085(3) 0.042(2) 0.023(2) 0.008(2) 0.007(2)
C23 0.069(3) 0.109(4) 0.045(2) 0.011(3) -0.009(2) -0.009(3)
C24 0.078(3) 0.093(4) 0.064(3) 0.002(3) -0.010(3) -0.014(3)
C25 0.068(3) 0.072(3) 0.058(3) 0.001(2) 0.000(2) -0.004(2)
C26 0.055(2) 0.063(3) 0.043(2) 0.009(2) 0.0028(18) -0.0016(19)
C27 0.052(2) 0.066(3) 0.039(2) 0.017(2) 0.0084(17) 0.0039(19)
C28 0.061(3) 0.066(3) 0.040(2) 0.017(2) 0.0141(19) 0.0084(19)
C29 0.081(3) 0.055(2) 0.044(2) 0.013(2) 0.017(2) 0.007(2)
C30 0.082(3) 0.066(3) 0.041(2) 0.012(3) 0.013(2) 0.012(2)
C31 0.073(3) 0.084(3) 0.071(3) -0.009(3) 0.018(3) 0.013(3)
C32 0.101(5) 0.079(4) 0.215(9) -0.015(4) 0.027(5) 0.038(5)
C33 0.115(5) 0.131(6) 0.107(5) -0.024(5) -0.019(4) 0.013(4)
C34 0.071(3) 0.064(3) 0.053(3) -0.005(2) 0.003(2) 0.012(2)
C35 0.060(3) 0.067(3) 0.043(2) -0.003(2) 0.0055(19) 0.012(2)
C36 0.113(4) 0.076(3) 0.058(3) -0.023(3) -0.012(3) 0.016(3)
C37 0.115(5) 0.110(5) 0.080(4) -0.043(4) -0.022(4) 0.006(3)
C38 0.085(4) 0.142(6) 0.054(3) 0.006(4) -0.007(3) 0.004(4)
C39 0.112(4) 0.095(4) 0.058(3) 0.037(4) -0.006(3) 0.012(3)
C40 0.094(4) 0.065(3) 0.054(3) 0.014(3) 0.002(2) 0.004(2)

loop_
_atom_type_symbol
_atom_type_description
_atom_type_scat_dispersion_real
_atom_type_scat_dispersion_imag
_atom_type_scat_source
C C 0.0033 0.0016 'International Tables Vol C Tables 4.2.6.8 and 6.1.1.4'
H H 0.0000 0.0000 'International Tables Vol C Tables 4.2.6.8 and 6.1.1.4'
N N 0.0061 0.0033 'International Tables Vol C Tables 4.2.6.8 and 6.1.1.4'
O O 0.0106 0.0060 'International Tables Vol C Tables 4.2.6.8 and 6.1.1.4'

loop_
_geom_angle_atom_site_label_1
_geom_angle_atom_site_label_2
_geom_angle_atom_site_label_3
_geom_angle_site_symmetry_1
_geom_angle_site_symmetry_3
_geom_angle
_geom_angle_publ_flag
C6 O3 C14 . . 117.9(3) ?
C1 N1 H1 . . 124.9 ?
C1 N1 C2 . . 110.3(4) ?
C2 N1 H1 . . 124.9 ?
C10 N2 C11 . . 124.3(4) ?
C10 N2 H2 . . 113(3) ?
C11 N2 H2 . . 122(3) ?
N1 C1 H1A . . 124.8 ?
N1 C1 C8 . . 110.3(4) ?
C8 C1 H1A . . 124.8 ?
N1 C2 C7 . . 106.6(4) ?
C3 C2 N1 . . 128.6(4) ?
C3 C2 C7 . . 124.8(5) ?
C2 C3 H3 . . 121.7 ?
C4 C3 C2 . . 116.6(4) ?
C4 C3 H3 . . 121.7 ?
C3 C4 H4 . . 119.3 ?
C3 C4 C5 . . 121.4(5) ?
C5 C4 H4 . . 119.3 ?
C4 C5 H5 . . 119.2 ?
C6 C5 C4 . . 121.5(4) ?
C6 C5 H5 . . 119.2 ?
O3 C6 C5 . . 123.9(4) ?
O3 C6 C7 . . 117.1(4) ?
C5 C6 C7 . . 118.9(4) ?
C2 C7 C6 . . 116.7(4) ?
C2 C7 C8 . . 107.0(4) ?
C6 C7 C8 . . 136.1(3) ?
C1 C8 C7 . . 105.8(4) ?
C1 C8 C9 . . 123.4(4) ?
C9 C8 C7 . . 130.5(3) ?
O1 C9 C8 . . 124.3(4) ?
O1 C9 C10 . . 117.5(4) ?
C8 C9 C10 . . 118.2(3) ?
O2 C10 N2 . . 123.5(4) ?
O2 C10 C9 . . 122.5(4) ?
N2 C10 C9 . . 114.0(4) ?
N2 C11 H11 . . 108.4 ?
N2 C11 C12 . . 109.7(4) ?
N2 C11 C13 . . 109.6(4) ?
C12 C11 H11 . . 108.4 ?
C13 C11 H11 . . 108.4 ?
C13 C11 C12 . . 112.2(6) ?
C11 C12 H12A . . 109.5 ?
C11 C12 H12B . . 109.5 ?
C11 C12 H12C . . 109.5 ?
H12A C12 H12B . . 109.5 ?
H12A C12 H12C . . 109.5 ?
H12B C12 H12C . . 109.5 ?
C11 C13 H13A . . 109.5 ?
C11 C13 H13B . . 109.5 ?
C11 C13 H13C . . 109.5 ?
H13A C13 H13B . . 109.5 ?
H13A C13 H13C . . 109.5 ?
H13B C13 H13C . . 109.5 ?
O3 C14 H14A . . 109.9 ?
O3 C14 H14B . . 109.9 ?
O3 C14 C15 . . 109.0(3) ?
H14A C14 H14B . . 108.3 ?
C15 C14 H14A . . 109.9 ?
C15 C14 H14B . . 109.9 ?
C16 C15 C14 . . 119.2(4) ?
C20 C15 C14 . . 122.9(4) ?
C20 C15 C16 . . 117.9(4) ?
C15 C16 H16 . . 120.1 ?
C15 C16 C17 . . 119.9(5) ?
C17 C16 H16 . . 120.1 ?
C16 C17 H17 . . 120.1 ?
C18 C17 C16 . . 119.8(5) ?
C18 C17 H17 . . 120.1 ?
C17 C18 H18 . . 119.6 ?
C19 C18 C17 . . 120.8(5) ?
C19 C18 H18 . . 119.6 ?
C18 C19 H19 . . 120.1 ?
C18 C19 C20 . . 119.8(6) ?
C20 C19 H19 . . 120.1 ?
C15 C20 C19 . . 121.7(5) ?
C15 C20 H20 . . 119.1 ?
C19 C20 H20 . . 119.1 ?
C26 O6 C34 . . 117.6(3) ?
C21 N3 C22 . . 110.6(4) ?
C21 N3 H3A . . 119(3) ?
C22 N3 H3A . . 131(3) ?
C30 N4 C31 . . 124.2(4) ?
C30 N4 H4A . . 118(4) ?
C31 N4 H4A . . 117(4) ?
N3 C21 H21 . . 125.0 ?
N3 C21 C28 . . 109.9(5) ?
C28 C21 H21 . . 125.0 ?
N3 C22 C23 . . 129.2(5) ?
N3 C22 C27 . . 107.2(4) ?
C23 C22 C27 . . 123.5(4) ?
C22 C23 H23 . . 121.2 ?
C24 C23 C22 . . 117.5(4) ?
C24 C23 H23 . . 121.2 ?
C23 C24 H24 . . 119.4 ?
C23 C24 C25 . . 121.3(5) ?
C25 C24 H24 . . 119.4 ?
C24 C25 H25 . . 119.6 ?
C26 C25 C24 . . 120.8(5) ?
C26 C25 H25 . . 119.6 ?
O6 C26 C25 . . 123.5(4) ?
O6 C26 C27 . . 116.5(4) ?
C25 C26 C27 . . 120.0(4) ?
C22 C27 C28 . . 106.2(4) ?
C26 C27 C22 . . 116.9(4) ?
C26 C27 C28 . . 136.9(4) ?
C21 C28 C27 . . 106.0(4) ?
C21 C28 C29 . . 123.1(4) ?
C29 C28 C27 . . 130.7(4) ?
O4 C29 C28 . . 125.4(4) ?
O4 C29 C30 . . 116.4(4) ?
C28 C29 C30 . . 118.3(3) ?
O5 C30 N4 . . 124.2(5) ?
O5 C30 C29 . . 123.0(4) ?
N4 C30 C29 . . 112.7(4) ?
N4 C31 H31 . . 108.0 ?
N4 C31 C32 . . 110.3(5) ?
N4 C31 C33 . . 109.0(4) ?
C32 C31 H31 . . 108.0 ?
C32 C31 C33 . . 113.3(6) ?
C33 C31 H31 . . 108.0 ?
C31 C32 H32A . . 109.5 ?
C31 C32 H32B . . 109.5 ?
C31 C32 H32C . . 109.5 ?
H32A C32 H32B . . 109.5 ?
H32A C32 H32C . . 109.5 ?
H32B C32 H32C . . 109.5 ?
C31 C33 H33A . . 109.5 ?
C31 C33 H33B . . 109.5 ?
C31 C33 H33C . . 109.5 ?
H33A C33 H33B . . 109.5 ?
H33A C33 H33C . . 109.5 ?
H33B C33 H33C . . 109.5 ?
O6 C34 H34A . . 109.9 ?
O6 C34 H34B . . 109.9 ?
O6 C34 C35 . . 109.0(3) ?
H34A C34 H34B . . 108.3 ?
C35 C34 H34A . . 109.9 ?
C35 C34 H34B . . 109.9 ?
C36 C35 C34 . . 122.8(4) ?
C40 C35 C34 . . 119.0(4) ?
C40 C35 C36 . . 118.2(4) ?
C35 C36 H36 . . 119.9 ?
C37 C36 C35 . . 120.2(5) ?
C37 C36 H36 . . 119.9 ?
C36 C37 H37 . . 119.1 ?
C38 C37 C36 . . 121.9(6) ?
C38 C37 H37 . . 119.1 ?
C37 C38 H38 . . 120.6 ?
C37 C38 C39 . . 118.8(5) ?
C39 C38 H38 . . 120.6 ?
C38 C39 H39 . . 119.9 ?
C38 C39 C40 . . 120.1(5) ?
C40 C39 H39 . . 119.9 ?
C35 C40 C39 . . 120.8(5) ?
C35 C40 H40 . . 119.6 ?
C39 C40 H40 . . 119.6 ?

loop_
_geom_bond_atom_site_label_1
_geom_bond_atom_site_label_2
_geom_bond_site_symmetry_2
_geom_bond_distance
_geom_bond_publ_flag
O1 C9 . 1.215(4) ?
O2 C10 . 1.227(5) ?
O3 C6 . 1.368(4) ?
O3 C14 . 1.411(5) ?
N1 H1 . 0.8600 ?
N1 C1 . 1.333(6) ?
N1 C2 . 1.396(6) ?
N2 C10 . 1.315(5) ?
N2 C11 . 1.461(6) ?
N2 H2 . 0.894(14) ?
C1 H1A . 0.9300 ?
C1 C8 . 1.385(6) ?
C2 C3 . 1.381(7) ?
C2 C7 . 1.408(5) ?
C3 H3 . 0.9300 ?
C3 C4 . 1.362(8) ?
C4 H4 . 0.9300 ?
C4 C5 . 1.401(6) ?
C5 H5 . 0.9300 ?
C5 C6 . 1.380(6) ?
C6 C7 . 1.410(6) ?
C7 C8 . 1.451(6) ?
C8 C9 . 1.450(6) ?
C9 C10 . 1.533(6) ?
C11 H11 . 0.9800 ?
C11 C12 . 1.491(8) ?
C11 C13 . 1.478(8) ?
C12 H12A . 0.9600 ?
C12 H12B . 0.9600 ?
C12 H12C . 0.9600 ?
C13 H13A . 0.9600 ?
C13 H13B . 0.9600 ?
C13 H13C . 0.9600 ?
C14 H14A . 0.9700 ?
C14 H14B . 0.9700 ?
C14 C15 . 1.499(6) ?
C15 C16 . 1.369(7) ?
C15 C20 . 1.367(7) ?
C16 H16 . 0.9300 ?
C16 C17 . 1.403(8) ?
C17 H17 . 0.9300 ?
C17 C18 . 1.356(9) ?
C18 H18 . 0.9300 ?
C18 C19 . 1.325(9) ?
C19 H19 . 0.9300 ?
C19 C20 . 1.382(8) ?
C20 H20 . 0.9300 ?
O4 C29 . 1.222(5) ?
O5 C30 . 1.219(5) ?
O6 C26 . 1.372(5) ?
O6 C34 . 1.420(5) ?
N3 C21 . 1.334(6) ?
N3 C22 . 1.372(7) ?
N3 H3A . 0.871(15) ?
N4 C30 . 1.322(6) ?
N4 C31 . 1.471(6) ?
N4 H4A . 0.897(15) ?
C21 H21 . 0.9300 ?
C21 C28 . 1.384(6) ?
C22 C23 . 1.394(8) ?
C22 C27 . 1.412(6) ?
C23 H23 . 0.9300 ?
C23 C24 . 1.365(8) ?
C24 H24 . 0.9300 ?
C24 C25 . 1.406(6) ?
C25 H25 . 0.9300 ?
C25 C26 . 1.381(7) ?
C26 C27 . 1.410(6) ?
C27 C28 . 1.450(6) ?
C28 C29 . 1.444(6) ?
C29 C30 . 1.560(6) ?
C31 H31 . 0.9800 ?
C31 C32 . 1.481(8) ?
C31 C33 . 1.520(8) ?
C32 H32A . 0.9600 ?
C32 H32B . 0.9600 ?
C32 H32C . 0.9600 ?
C33 H33A . 0.9600 ?
C33 H33B . 0.9600 ?
C33 H33C . 0.9600 ?
C34 H34A . 0.9700 ?
C34 H34B . 0.9700 ?
C34 C35 . 1.499(6) ?
C35 C36 . 1.371(7) ?
C35 C40 . 1.368(6) ?
C36 H36 . 0.9300 ?
C36 C37 . 1.369(8) ?
C37 H37 . 0.9300 ?
C37 C38 . 1.352(9) ?
C38 H38 . 0.9300 ?
C38 C39 . 1.355(9) ?
C39 H39 . 0.9300 ?
C39 C40 . 1.393(7) ?
C40 H40 . 0.9300 ?

loop_
_geom_hbond_atom_site_label_D
_geom_hbond_atom_site_label_H
_geom_hbond_atom_site_label_A
_geom_hbond_site_symmetry_A
_geom_hbond_distance_DH
_geom_hbond_distance_HA
_geom_hbond_distance_DA
_geom_hbond_angle_DHA
_geom_hbond_publ_flag
N1 H1 O5 3 0.86 1.98 2.810(5) 164 yes
N3 H3A O2 . 0.871(15) 1.99(3) 2.801(5) 154(5) yes

loop_
_geom_torsion_atom_site_label_1
_geom_torsion_atom_site_label_2
_geom_torsion_atom_site_label_3
_geom_torsion_atom_site_label_4
_geom_torsion_site_symmetry_1
_geom_torsion_site_symmetry_2
_geom_torsion_site_symmetry_3
_geom_torsion_site_symmetry_4
_geom_torsion
_geom_torsion_publ_flag
O1 C9 C10 O2 . . . . 164.9(5) ?
O1 C9 C10 N2 . . . . -13.5(6) ?
O3 C6 C7 C2 . . . . 177.4(3) ?
O3 C6 C7 C8 . . . . 2.7(7) ?
O3 C14 C15 C16 . . . . -141.2(4) ?
O3 C14 C15 C20 . . . . 38.2(6) ?
N1 C1 C8 C7 . . . . 0.2(5) ?
N1 C1 C8 C9 . . . . -173.3(4) ?
N1 C2 C3 C4 . . . . 178.1(5) ?
N1 C2 C7 C6 . . . . -178.0(3) ?
N1 C2 C7 C8 . . . . -1.8(4) ?
C1 N1 C2 C3 . . . . -176.3(5) ?
C1 N1 C2 C7 . . . . 2.0(5) ?
C1 C8 C9 O1 . . . . 147.7(5) ?
C1 C8 C9 C10 . . . . -30.9(6) ?
C2 N1 C1 C8 . . . . -1.4(5) ?
C2 C3 C4 C5 . . . . 0.0(8) ?
C2 C7 C8 C1 . . . . 1.0(4) ?
C2 C7 C8 C9 . . . . 173.9(4) ?
C3 C2 C7 C6 . . . . 0.4(6) ?
C3 C2 C7 C8 . . . . 176.6(4) ?
C3 C4 C5 C6 . . . . -0.6(8) ?
C4 C5 C6 O3 . . . . -177.2(4) ?
C4 C5 C6 C7 . . . . 1.1(6) ?
C5 C6 C7 C2 . . . . -1.0(5) ?
C5 C6 C7 C8 . . . . -175.7(4) ?
C6 O3 C14 C15 . . . . 179.6(4) ?
C6 C7 C8 C1 . . . . 176.1(4) ?
C6 C7 C8 C9 . . . . -11.0(8) ?
C7 C2 C3 C4 . . . . 0.1(7) ?
C7 C8 C9 O1 . . . . -24.1(7) ?
C7 C8 C9 C10 . . . . 157.3(4) ?
C8 C9 C10 O2 . . . . -16.4(6) ?
C8 C9 C10 N2 . . . . 165.2(4) ?
C10 N2 C11 C12 . . . . -146.4(5) ?
C10 N2 C11 C13 . . . . 90.0(6) ?
C11 N2 C10 O2 . . . . 3.5(7) ?
C11 N2 C10 C9 . . . . -178.1(4) ?
C14 O3 C6 C5 . . . . -18.0(6) ?
C14 O3 C6 C7 . . . . 163.8(4) ?
C14 C15 C16 C17 . . . . -178.9(4) ?
C14 C15 C20 C19 . . . . 178.4(5) ?
C15 C16 C17 C18 . . . . 0.1(8) ?
C16 C15 C20 C19 . . . . -2.1(8) ?
C16 C17 C18 C19 . . . . -1.3(9) ?
C17 C18 C19 C20 . . . . 0.7(10) ?
C18 C19 C20 C15 . . . . 1.0(10) ?
C20 C15 C16 C17 . . . . 1.6(7) ?
O4 C29 C30 O5 . . . . -171.7(5) ?
O4 C29 C30 N4 . . . . 5.2(6) ?
O6 C26 C27 C22 . . . . -178.1(3) ?
O6 C26 C27 C28 . . . . -0.7(7) ?
O6 C34 C35 C36 . . . . -34.8(6) ?
O6 C34 C35 C40 . . . . 145.0(4) ?
N3 C21 C28 C27 . . . . -0.4(5) ?
N3 C21 C28 C29 . . . . 174.1(4) ?
N3 C22 C23 C24 . . . . 179.5(5) ?
N3 C22 C27 C26 . . . . 179.2(4) ?
N3 C22 C27 C28 . . . . 1.0(4) ?
C21 N3 C22 C23 . . . . 178.0(5) ?
C21 N3 C22 C27 . . . . -1.3(5) ?
C21 C28 C29 O4 . . . . -153.3(5) ?
C21 C28 C29 C30 . . . . 26.2(6) ?
C22 N3 C21 C28 . . . . 1.1(5) ?
C22 C23 C24 C25 . . . . 1.6(8) ?
C22 C27 C28 C21 . . . . -0.4(4) ?
C22 C27 C28 C29 . . . . -174.3(4) ?
C23 C22 C27 C26 . . . . -0.1(6) ?
C23 C22 C27 C28 . . . . -178.3(4) ?
C23 C24 C25 C26 . . . . -0.6(8) ?
C24 C25 C26 O6 . . . . 178.4(4) ?
C24 C25 C26 C27 . . . . -0.9(7) ?
C25 C26 C27 C22 . . . . 1.2(6) ?
C25 C26 C27 C28 . . . . 178.6(4) ?
C26 O6 C34 C35 . . . . -178.2(4) ?
C26 C27 C28 C21 . . . . -178.0(5) ?
C26 C27 C28 C29 . . . . 8.1(8) ?
C27 C22 C23 C24 . . . . -1.3(7) ?
C27 C28 C29 O4 . . . . 19.7(7) ?
C27 C28 C29 C30 . . . . -160.8(4) ?
C28 C29 C30 O5 . . . . 8.8(6) ?
C28 C29 C30 N4 . . . . -174.3(4) ?
C30 N4 C31 C32 . . . . -81.7(7) ?
C30 N4 C31 C33 . . . . 153.3(5) ?
C31 N4 C30 O5 . . . . -4.7(8) ?
C31 N4 C30 C29 . . . . 178.5(4) ?
C34 O6 C26 C25 . . . . 10.6(6) ?
C34 O6 C26 C27 . . . . -170.1(4) ?
C34 C35 C36 C37 . . . . -179.0(5) ?
C34 C35 C40 C39 . . . . 179.4(4) ?
C35 C36 C37 C38 . . . . -0.5(10) ?
C36 C35 C40 C39 . . . . -0.8(7) ?
C36 C37 C38 C39 . . . . -0.6(10) ?
C37 C38 C39 C40 . . . . 1.0(9) ?
C38 C39 C40 C35 . . . . -0.3(8) ?
C40 C35 C36 C37 . . . . 1.2(8) ?

loop_
_twin_individual_id
_twin_individual_mass_fraction_refined
1 0.9(18)
2 0.1(18)
